data_4037863
loop_
_publ_author_name
'Trofymchuk, Serhii'
'Bugera, Maksym'
'Klipkov, Anton A.'
'Razhyk, Bohdan'
'Semenov, Sergey'
'Tarasenko, Karen'
'Starova, Viktoriia S.'
'Zaporozhets, Olga A.'
'Tananaiko, Oksana Y.'
'Alekseenko, Anatoliy N.'
'Pustovit, Yurii'
'Kiriakov, Oleksandr'
'Gerus, Igor I.'
'Tolmachev, Andrei A.'
'Mykhailiuk, Pavel K.'

_publ_section_title
;
 Deoxofluorination of (Hetero)aromatic Acids.
;
_journal_name_full 'The Journal of organic chemistry'
_journal_paper_doi 10.1021/acs.joc.9b03011
_journal_year 2020
_chemical_formula_sum 'C6 H13 Cl F3 N O3'
_chemical_formula_weight 239.62
_space_group_crystal_system orthorhombic
_space_group_IT_number 60
_space_group_name_Hall '-P 2n 2ab'
_space_group_name_H-M_alt 'P b c n'
_atom_sites_solution_hydrogens difmap
_audit_creation_method SHELXL-2016/6
_cell_angle_alpha 90
_cell_angle_beta 90
_cell_angle_gamma 90
_cell_formula_units_Z 16
_cell_length_a 25.7809(17)
_cell_length_b 6.5384(7)
_cell_length_c 25.2124(18)
_cell_measurement_reflns_used 5012
_cell_measurement_temperature 293(2)
_cell_measurement_theta_max 32.2192
_cell_measurement_theta_min 3.1093
_cell_volume 4249.9(6)
_computing_structure_refinement 'SHELXL-2016/6 (Sheldrick, 2016)'
_diffrn_ambient_temperature 293(2)
_diffrn_detector_area_resol_mean 16.1827
_diffrn_measured_fraction_theta_full 0.992
_diffrn_measured_fraction_theta_max 0.994
_diffrn_measurement_device_type 'Xcalibur, Sapphire3'
_diffrn_measurement_method '\w scans'
_diffrn_radiation_type MoK\a
_diffrn_radiation_wavelength 0.71073
_diffrn_reflns_av_R_equivalents 0.0767
_diffrn_reflns_av_unetI/netI 0.0428
_diffrn_reflns_Laue_measured_fraction_full 0.992
_diffrn_reflns_Laue_measured_fraction_max 0.994
_diffrn_reflns_limit_h_max 36
_diffrn_reflns_limit_h_min -36
_diffrn_reflns_limit_k_max 8
_diffrn_reflns_limit_k_min -9
_diffrn_reflns_limit_l_max 35
_diffrn_reflns_limit_l_min -35
_diffrn_reflns_number 46156
_diffrn_reflns_point_group_measured_fraction_full 0.992
_diffrn_reflns_point_group_measured_fraction_max 0.994
_diffrn_reflns_theta_full 25.242
_diffrn_reflns_theta_max 29.999
_diffrn_reflns_theta_min 3.161
_diffrn_source 'Enhance (Mo) X-ray Source'
_exptl_absorpt_coefficient_mu 0.387
_exptl_absorpt_correction_T_max 1.00000
_exptl_absorpt_correction_T_min 0.71878
_exptl_absorpt_correction_type multi-scan
_exptl_absorpt_process_details
;
CrysAlis RED, Agilent Technologies,
Version 1.171.35.11 (release 16-05-2011 CrysAlis171 .NET)
(compiled May 16 2011,17:55:39)
Empirical absorption correction using spherical harmonics,
 implemented in SCALE3 ABSPACK scaling algorithm.
;
_exptl_crystal_colour colorless
_exptl_crystal_density_diffrn 1.498
_exptl_crystal_description block
_exptl_crystal_F_000 1984
_exptl_crystal_size_max 0.200
_exptl_crystal_size_mid 0.100
_exptl_crystal_size_min 0.100
_refine_diff_density_max 0.305
_refine_diff_density_min -0.300
_refine_diff_density_rms 0.049
_refine_ls_extinction_method none
_refine_ls_goodness_of_fit_ref 0.922
_refine_ls_hydrogen_treatment refall
_refine_ls_matrix_type full
_refine_ls_number_parameters 357
_refine_ls_number_reflns 6162
_refine_ls_number_restraints 0
_refine_ls_restrained_S_all 0.922
_refine_ls_R_factor_all 0.0972
_refine_ls_R_factor_gt 0.0460
_refine_ls_shift/su_max 0.001
_refine_ls_shift/su_mean 0.000
_refine_ls_structure_factor_coef Fsqd
_refine_ls_weighting_details 'w=1/[\s^2^(Fo^2^)+(0.0604P)^2^] where P=(Fo^2^+2Fc^2^)/3'
_refine_ls_weighting_scheme calc
_refine_ls_wR_factor_gt 0.1097
_refine_ls_wR_factor_ref 0.1272
_reflns_Friedel_coverage 0.000
_reflns_number_gt 3381
_reflns_number_total 6162
_reflns_threshold_expression 'I > 2\s(I)'
_cod_data_source_file jo9b03011_si_002.cif
_cod_data_source_block tolm124
_cod_database_code 4037863
_shelx_shelxl_version_number 2016/6
_shelx_space_group_comment
;
The symmetry employed for this shelxl refinement is uniquely defined
by the following loop, which should always be used as a source of
symmetry information in preference to the above space-group names.
They are only intended as comments.
;
_shelx_estimated_absorpt_t_min 0.927
_shelx_estimated_absorpt_t_max 0.962

loop_
_space_group_symop_operation_xyz
'x, y, z'
'-x+1/2, -y+1/2, z+1/2'
'x+1/2, -y+1/2, -z'
'-x, y, -z+1/2'
'-x, -y, -z'
'x-1/2, y-1/2, -z-1/2'
'-x-1/2, y-1/2, z'
'x, -y, z-1/2'

loop_
_atom_site_label
_atom_site_type_symbol
_atom_site_fract_x
_atom_site_fract_y
_atom_site_fract_z
_atom_site_U_iso_or_equiv
_atom_site_adp_type
_atom_site_occupancy
_atom_site_site_symmetry_order
_atom_site_calc_flag
O1W O 0.21628(7) 0.2731(3) 0.38030(7) 0.0576(4) Uani 1 1 d
H1WB H 0.2448(12) 0.277(4) 0.3722(12) 0.084(11) Uiso 1 1 d
H1WA H 0.2118(10) 0.374(5) 0.4061(13) 0.098(10) Uiso 1 1 d
O2W O 0.21279(7) 0.7694(3) 0.21703(7) 0.0613(4) Uani 1 1 d
H2WB H 0.2408(13) 0.794(5) 0.2329(15) 0.121(14) Uiso 1 1 d
H2WA H 0.2095(10) 0.875(5) 0.1919(13) 0.096(10) Uiso 1 1 d
Cl1A Cl 0.30351(2) 1.00790(7) 0.48555(2) 0.04239(13) Uani 1 1 d
F1A F -0.00148(5) 0.7319(2) 0.42949(6) 0.0733(4) Uani 1 1 d
F2A F 0.04608(6) 0.6782(2) 0.49705(5) 0.0761(4) Uani 1 1 d
F3A F 0.04390(6) 0.4609(2) 0.43422(7) 0.0792(4) Uani 1 1 d
O1A O 0.17732(5) 0.7855(3) 0.35365(6) 0.0572(4) Uani 1 1 d
O2A O 0.13135(6) 0.7671(2) 0.27880(6) 0.0514(4) Uani 1 1 d
H2OA H 0.1597(9) 0.778(3) 0.2648(9) 0.046(7) Uiso 1 1 d
N1A N 0.17847(7) 0.9934(3) 0.48186(9) 0.0452(4) Uani 1 1 d
H1NC H 0.1946(11) 1.015(4) 0.5118(12) 0.073(9) Uiso 1 1 d
H1NB H 0.1855(10) 0.864(5) 0.4756(10) 0.075(8) Uiso 1 1 d
H1NA H 0.1914(10) 1.068(4) 0.4610(11) 0.070(9) Uiso 1 1 d
C1A C 0.13649(7) 0.7682(3) 0.33064(7) 0.0396(4) Uani 1 1 d
C2A C 0.08519(8) 0.7425(4) 0.35826(7) 0.0412(4) Uani 1 1 d
H2AB H 0.0717(8) 0.602(4) 0.3478(9) 0.060(6) Uiso 1 1 d
H2AA H 0.0625(9) 0.843(4) 0.3432(10) 0.067(7) Uiso 1 1 d
C3A C 0.08944(7) 0.7662(3) 0.41825(7) 0.0338(4) Uani 1 1 d
H3A H 0.1188(8) 0.698(3) 0.4290(8) 0.041(5) Uiso 1 1 d
C4A C 0.09331(8) 0.9932(3) 0.43453(8) 0.0399(4) Uani 1 1 d
H4AB H 0.0558(7) 1.047(3) 0.4379(7) 0.038(5) Uiso 1 1 d
H4AA H 0.1087(8) 1.054(3) 0.4081(9) 0.049(6) Uiso 1 1 d
C5A C 0.12176(8) 1.0363(3) 0.48569(8) 0.0416(4) Uani 1 1 d
H5AB H 0.1094(8) 0.951(3) 0.5154(9) 0.056(6) Uiso 1 1 d
H5AA H 0.1195(9) 1.180(4) 0.4954(10) 0.075(7) Uiso 1 1 d
C6A C 0.04478(8) 0.6605(3) 0.44442(8) 0.0452(5) Uani 1 1 d
Cl1B Cl 0.30471(2) 0.49148(7) 0.10908(2) 0.04249(13) Uani 1 1 d
F1B F 0.04760(5) 0.1569(2) 0.10260(5) 0.0674(4) Uani 1 1 d
F2B F 0.00117(5) 0.2387(2) 0.16893(6) 0.0755(4) Uani 1 1 d
F3B F 0.04377(6) -0.0418(2) 0.16988(6) 0.0815(5) Uani 1 1 d
O1B O 0.18075(5) 0.2812(3) 0.24349(6) 0.0577(4) Uani 1 1 d
O2B O 0.13560(6) 0.2736(2) 0.31855(6) 0.0516(4) Uani 1 1 d
H2OB H 0.1652(10) 0.277(3) 0.3321(10) 0.058(7) Uiso 1 1 d
N1B N 0.18052(7) 0.4784(3) 0.11108(9) 0.0449(4) Uani 1 1 d
H1NF H 0.1883(10) 0.350(5) 0.1196(10) 0.075(8) Uiso 1 1 d
H1NE H 0.1937(10) 0.540(4) 0.1321(12) 0.070(10) Uiso 1 1 d
H1ND H 0.1957(10) 0.503(4) 0.0798(14) 0.089(10) Uiso 1 1 d
C1B C 0.14018(7) 0.2700(3) 0.26680(7) 0.0376(4) Uani 1 1 d
C2B C 0.08851(7) 0.2508(3) 0.23991(7) 0.0405(4) Uani 1 1 d
H2BB H 0.0654(8) 0.359(3) 0.2548(8) 0.050(6) Uiso 1 1 d
H2BA H 0.0750(7) 0.119(3) 0.2500(8) 0.044(5) Uiso 1 1 d
C3B C 0.09236(7) 0.2619(3) 0.17969(7) 0.0335(4) Uani 1 1 d
H3B H 0.1228(7) 0.182(3) 0.1692(7) 0.041(5) Uiso 1 1 d
C4B C 0.09671(8) 0.4849(3) 0.16053(8) 0.0403(4) Uani 1 1 d
H4BB H 0.0607(9) 0.551(4) 0.1598(9) 0.067(7) Uiso 1 1 d
H4BA H 0.1156(8) 0.557(3) 0.1861(9) 0.059(6) Uiso 1 1 d
C5B C 0.12380(8) 0.5173(3) 0.10793(8) 0.0409(4) Uani 1 1 d
H5BB H 0.1215(9) 0.658(4) 0.0960(9) 0.069(7) Uiso 1 1 d
H5BA H 0.1126(8) 0.422(3) 0.0812(9) 0.060(6) Uiso 1 1 d
C6B C 0.04667(8) 0.1549(3) 0.15540(8) 0.0466(5) Uani 1 1 d

loop_
_atom_site_aniso_label
_atom_site_aniso_U_11
_atom_site_aniso_U_22
_atom_site_aniso_U_33
_atom_site_aniso_U_23
_atom_site_aniso_U_13
_atom_site_aniso_U_12
O1W 0.0472(10) 0.0706(11) 0.0551(10) -0.0163(9) -0.0048(8) 0.0003(8)
O2W 0.0515(10) 0.0743(12) 0.0582(10) 0.0210(9) 0.0031(8) -0.0020(8)
Cl1A 0.0454(3) 0.0389(3) 0.0428(3) -0.0006(2) 0.00079(19) -0.00312(19)
F1A 0.0384(7) 0.0971(11) 0.0842(10) 0.0179(8) 0.0012(7) -0.0064(7)
F2A 0.0869(10) 0.1009(12) 0.0404(7) 0.0086(7) 0.0039(6) -0.0396(8)
F3A 0.0935(11) 0.0475(8) 0.0967(11) -0.0012(7) 0.0069(8) -0.0265(7)
O1A 0.0396(8) 0.0817(11) 0.0502(9) 0.0026(7) -0.0022(7) -0.0048(7)
O2A 0.0500(9) 0.0674(10) 0.0366(8) -0.0037(7) 0.0037(7) -0.0022(7)
N1A 0.0439(10) 0.0363(10) 0.0555(12) -0.0014(10) -0.0057(9) -0.0036(8)
C1A 0.0452(11) 0.0356(10) 0.0380(10) 0.0004(8) -0.0006(8) 0.0013(8)
C2A 0.0367(10) 0.0538(13) 0.0332(10) -0.0044(9) -0.0061(7) 0.0001(9)
C3A 0.0343(9) 0.0356(10) 0.0316(9) -0.0013(7) -0.0062(7) 0.0018(7)
C4A 0.0455(12) 0.0345(10) 0.0397(10) 0.0008(8) -0.0031(8) 0.0007(8)
C5A 0.0419(11) 0.0423(11) 0.0406(11) -0.0087(9) 0.0012(8) -0.0027(8)
C6A 0.0475(12) 0.0463(12) 0.0419(11) 0.0036(9) -0.0033(8) -0.0082(9)
Cl1B 0.0457(3) 0.0392(3) 0.0426(3) 0.0005(2) -0.00186(19) -0.00248(19)
F1B 0.0750(9) 0.0874(10) 0.0399(7) -0.0067(6) -0.0061(6) -0.0251(7)
F2B 0.0355(7) 0.1203(12) 0.0706(9) -0.0018(8) 0.0017(6) -0.0058(7)
F3B 0.1014(12) 0.0594(9) 0.0836(11) 0.0127(8) -0.0158(8) -0.0381(8)
O1B 0.0380(8) 0.0870(12) 0.0481(9) -0.0049(8) 0.0027(6) -0.0044(7)
O2B 0.0497(9) 0.0715(11) 0.0335(8) 0.0045(7) -0.0046(6) 0.0002(7)
N1B 0.0428(10) 0.0398(10) 0.0522(12) 0.0035(9) 0.0067(8) -0.0001(8)
C1B 0.0423(11) 0.0354(10) 0.0350(10) 0.0031(8) 0.0010(8) 0.0001(8)
C2B 0.0372(10) 0.0531(13) 0.0313(10) 0.0047(9) 0.0039(7) 0.0002(9)
C3B 0.0340(9) 0.0352(9) 0.0314(9) 0.0009(7) 0.0021(7) 0.0004(7)
C4B 0.0445(12) 0.0375(10) 0.0391(10) 0.0014(8) 0.0049(8) 0.0027(8)
C5B 0.0412(11) 0.0451(12) 0.0364(10) 0.0090(9) -0.0020(8) -0.0032(8)
C6B 0.0449(12) 0.0546(13) 0.0404(11) 0.0031(9) -0.0008(9) -0.0093(9)

loop_
_atom_type_symbol
_atom_type_description
_atom_type_scat_dispersion_real
_atom_type_scat_dispersion_imag
_atom_type_scat_source
C C 0.0033 0.0016 'International Tables Vol C Tables 4.2.6.8 and 6.1.1.4'
Cl Cl 0.1484 0.1585 'International Tables Vol C Tables 4.2.6.8 and 6.1.1.4'
F F 0.0171 0.0103 'International Tables Vol C Tables 4.2.6.8 and 6.1.1.4'
N N 0.0061 0.0033 'International Tables Vol C Tables 4.2.6.8 and 6.1.1.4'
O O 0.0106 0.0060 'International Tables Vol C Tables 4.2.6.8 and 6.1.1.4'
H H 0.0000 0.0000 'International Tables Vol C Tables 4.2.6.8 and 6.1.1.4'

loop_
_geom_angle_atom_site_label_1
_geom_angle_atom_site_label_2
_geom_angle_atom_site_label_3
_geom_angle
O1A C1A O2A 124.52(18)
O1A C1A C2A 123.68(18)
O2A C1A C2A 111.80(17)
C1A C2A C3A 112.65(16)
C6A C3A C2A 109.60(15)
C6A C3A C4A 112.15(16)
C2A C3A C4A 111.48(16)
C5A C4A C3A 115.99(16)
N1A C5A C4A 112.66(17)
F3A C6A F2A 106.17(17)
F3A C6A F1A 105.85(17)
F2A C6A F1A 105.83(17)
F3A C6A C3A 112.40(17)
F2A C6A C3A 112.31(16)
F1A C6A C3A 113.68(17)
O1B C1B O2B 124.35(18)
O1B C1B C2B 123.85(17)
O2B C1B C2B 111.81(16)
C1B C2B C3B 112.87(15)
C6B C3B C2B 109.46(15)
C6B C3B C4B 111.76(16)
C2B C3B C4B 111.26(16)
C5B C4B C3B 116.16(16)
N1B C5B C4B 112.52(17)
F1B C6B F2B 105.46(16)
F1B C6B F3B 106.43(17)
F2B C6B F3B 105.95(17)
F1B C6B C3B 112.90(16)
F2B C6B C3B 113.15(17)
F3B C6B C3B 112.35(17)

loop_
_geom_bond_atom_site_label_1
_geom_bond_atom_site_label_2
_geom_bond_distance
F1A C6A 1.335(2)
F2A C6A 1.332(2)
F3A C6A 1.330(2)
O1A C1A 1.207(2)
O2A C1A 1.314(2)
N1A C5A 1.492(3)
C1A C2A 1.504(3)
C2A C3A 1.524(3)
C3A C6A 1.496(3)
C3A C4A 1.543(3)
C4A C5A 1.511(3)
F1B C6B 1.332(2)
F2B C6B 1.339(2)
F3B C6B 1.339(2)
O1B C1B 1.202(2)
O2B C1B 1.310(2)
N1B C5B 1.486(3)
C1B C2B 1.500(3)
C2B C3B 1.523(3)
C3B C6B 1.501(3)
C3B C4B 1.540(2)
C4B C5B 1.514(3)

loop_
_geom_hbond_atom_site_label_D
_geom_hbond_atom_site_label_H
_geom_hbond_atom_site_label_A
_geom_hbond_distance_DH
_geom_hbond_distance_HA
_geom_hbond_distance_DA
_geom_hbond_angle_DHA
_geom_hbond_site_symmetry_A
N1A H1NA Cl1A 0.79(3) 2.95(3) 3.397(2) 119(2) 7_665
N1A H1NB Cl1A 0.88(3) 2.36(3) 3.210(2) 163(2) 7_655
N1A H1NC Cl1B 0.87(3) 2.45(3) 3.238(2) 150(2) 2_565
N1B H1ND Cl1A 0.89(3) 2.38(4) 3.193(2) 152(2) 2_564
N1B H1NE Cl1B 0.75(3) 2.94(3) 3.203(2) 104(2) .
N1B H1NF Cl1B 0.89(3) 2.37(3) 3.207(2) 158(2) 7_655
O1W H1WA Cl1A 0.93(4) 2.22(4) 3.108(2) 158(3) 7_655
O1W H1WB O1A 0.76(3) 2.06(3) 2.825(2) 178(3) 7_655
O2W H2WA Cl1B 0.94(3) 2.25(4) 3.117(2) 152(3) 7_665
O2W H2WB O1B 0.84(3) 2.04(3) 2.826(2) 155(3) 7_665
O2A H2OA O2W 0.81(2) 1.82(2) 2.614(2) 163(2) .
O2B H2OB O1W 0.84(2) 1.79(3) 2.598(2) 161(2) .

loop_
_geom_torsion_atom_site_label_1
_geom_torsion_atom_site_label_2
_geom_torsion_atom_site_label_3
_geom_torsion_atom_site_label_4
_geom_torsion
O1A C1A C2A C3A 6.8(3)
O2A C1A C2A C3A -173.83(17)
C1A C2A C3A C6A -157.47(18)
C1A C2A C3A C4A 77.8(2)
C6A C3A C4A C5A 84.4(2)
C2A C3A C4A C5A -152.32(18)
C3A C4A C5A N1A 68.5(2)
C2A C3A C6A F3A 61.1(2)
C4A C3A C6A F3A -174.50(16)
C2A C3A C6A F2A -179.22(18)
C4A C3A C6A F2A -54.9(2)
C2A C3A C6A F1A -59.1(2)
C4A C3A C6A F1A 65.3(2)
O1B C1B C2B C3B -4.0(3)
O2B C1B C2B C3B 175.79(16)
C1B C2B C3B C6B 155.59(17)
C1B C2B C3B C4B -80.4(2)
C6B C3B C4B C5B -83.6(2)
C2B C3B C4B C5B 153.74(17)
C3B C4B C5B N1B -70.6(2)
C2B C3B C6B F1B -179.47(17)
C4B C3B C6B F1B 56.8(2)
C2B C3B C6B F2B 60.8(2)
C4B C3B C6B F2B -62.9(2)
C2B C3B C6B F3B -59.1(2)
C4B C3B C6B F3B 177.20(17)
